data_7152534
loop_
_publ_author_name
'Zhang, Ya-Ru'
'Xie, Jian-Wu'
'Huang, Xu-Jiao'
'Zhu, Wei-Dong'

_publ_section_title
;
 Construction of functionalized 2,3-dihydro-1,4-benzoxazines via [5 + 1]
 annulations of 2-halo-1,3-dicarbonyl compounds with imines.
;
_journal_issue 32
_journal_name_full 'Organic &amp; biomolecular chemistry'
_journal_page_first 6554
_journal_page_last 6561
_journal_paper_doi 10.1039/c2ob25927c
_journal_volume 10
_journal_year 2012
_chemical_absolute_configuration syn
_chemical_formula_moiety 'C20 H20 Cl N O5'
_chemical_formula_sum 'C20 H20 Cl N O5'
_chemical_formula_weight 389.82
_chemical_name_systematic
;
?
;
_space_group_IT_number 78
_symmetry_cell_setting tetragonal
_symmetry_space_group_name_Hall 'P 4cw'
_symmetry_space_group_name_H-M 'P 43'
_atom_sites_solution_hydrogens geom
_atom_sites_solution_primary direct
_atom_sites_solution_secondary difmap
_audit_creation_method SHELXL-97
_cell_angle_alpha 90.00
_cell_angle_beta 90.00
_cell_angle_gamma 90.00
_cell_formula_units_Z 4
_cell_length_a 9.0853(7)
_cell_length_b 9.0853(7)
_cell_length_c 23.592(4)
_cell_measurement_reflns_used 2175
_cell_measurement_temperature 296(2)
_cell_measurement_theta_max 27.46
_cell_measurement_theta_min 2.24
_cell_volume 1947.3(4)
_computing_cell_refinement 'SAINT (Bruker, 2006)'
_computing_data_collection 'APEXII (Bruker, 2006)'
_computing_data_reduction SAINT
_computing_molecular_graphics 'DIAMOND (Brandenburg, 1999)'
_computing_publication_material SHELXTL
_computing_structure_refinement 'SHELXL97 (Sheldrick, 2008)'
_computing_structure_solution 'SHELXS97 (Sheldrick, 2008)'
_diffrn_ambient_temperature 296(2)
_diffrn_measured_fraction_theta_full 0.994
_diffrn_measured_fraction_theta_max 0.994
_diffrn_measurement_device_type 'Bruker APEXII area-detector diffractometer'
_diffrn_measurement_method '\w scans'
_diffrn_radiation_monochromator graphite
_diffrn_radiation_source 'fine-focus sealed tube'
_diffrn_radiation_type MoK\a
_diffrn_radiation_wavelength 0.71073
_diffrn_reflns_av_R_equivalents 0.0243
_diffrn_reflns_av_sigmaI/netI 0.0390
_diffrn_reflns_limit_h_max 5
_diffrn_reflns_limit_h_min -11
_diffrn_reflns_limit_k_max 9
_diffrn_reflns_limit_k_min -10
_diffrn_reflns_limit_l_max 30
_diffrn_reflns_limit_l_min -28
_diffrn_reflns_number 8605
_diffrn_reflns_theta_full 27.46
_diffrn_reflns_theta_max 27.46
_diffrn_reflns_theta_min 2.24
_diffrn_standards_decay_% none
_diffrn_standards_interval_count none
_diffrn_standards_interval_time none
_diffrn_standards_number none
_exptl_absorpt_coefficient_mu 0.226
_exptl_absorpt_correction_T_max .94
_exptl_absorpt_correction_T_min .90
_exptl_absorpt_correction_type empirical
_exptl_absorpt_process_details 'SADABS (Sheldrick, 1996)'
_exptl_crystal_colour colorless
_exptl_crystal_density_diffrn 1.330
_exptl_crystal_density_method 'not measured'
_exptl_crystal_description prism
_exptl_crystal_F_000 816
_exptl_crystal_size_max .46
_exptl_crystal_size_mid .38
_exptl_crystal_size_min .28
_refine_diff_density_max 0.431
_refine_diff_density_min -0.310
_refine_diff_density_rms 0.044
_refine_ls_abs_structure_details 'Flack H D (1983), Acta Cryst. A39, 876-881'
_refine_ls_abs_structure_Flack 0.74(14)
_refine_ls_extinction_coef 0.005(2)
_refine_ls_extinction_expression Fc^*^=kFc[1+0.001xFc^2^\l^3^/sin(2\q)]^-1/4^
_refine_ls_extinction_method SHELXL
_refine_ls_goodness_of_fit_ref 1.045
_refine_ls_hydrogen_treatment constr
_refine_ls_matrix_type full
_refine_ls_number_parameters 246
_refine_ls_number_reflns 3959
_refine_ls_number_restraints 2
_refine_ls_restrained_S_all 1.071
_refine_ls_R_factor_gt 0.0592
_refine_ls_shift/su_max 0.001
_refine_ls_shift/su_mean 0.000
_refine_ls_structure_factor_coef Fsqd
_refine_ls_weighting_details 'calc w=1/[\s^2^(Fo^2^)+(0.0989P)^2^+0.2496P] where P=(Fo^2^+2Fc^2^)/3'
_refine_ls_weighting_scheme calc
_refine_ls_wR_factor_gt 0.1586
_refine_ls_wR_factor_ref 0.1862
_reflns_number_gt 2481
_reflns_number_total 3959
_reflns_threshold_expression I>2\s(I)
_cod_data_source_file c2ob25927c.txt
_cod_data_source_block 3ha
_cod_depositor_comments
;
The following automatic conversions were performed:

'_symmetry_cell_setting' value 'Tetragonal' changed to 'tetragonal'
according to /home/saulius/struct/CIF-dictionaries/cif_core.dic
dictionary named 'cif_core.dic' version 2.4.1 from 2010-06-29.

Automatic conversion script
Id: cif_fix_values 1891 2012-01-12 08:04:46Z andrius 
;
_cod_original_cell_volume 1947.4(4)
_cod_original_sg_symbol_H-M P4(3)
_cod_database_code 7152534
_refine_ls_r_factor_ref 0.0991

loop_
_symmetry_equiv_pos_as_xyz
'x, y, z'
'-x, -y, z+1/2'
'-y, x, z+3/4'
'y, -x, z+1/4'

loop_
_atom_site_label
_atom_site_type_symbol
_atom_site_fract_x
_atom_site_fract_y
_atom_site_fract_z
_atom_site_U_iso_or_equiv
_atom_site_adp_type
_atom_site_occupancy
_atom_site_symmetry_multiplicity
_atom_site_calc_flag
_atom_site_refinement_flags
Cl1 Cl 0.1367(2) 0.65274(19) 0.22227(6) 0.1124(6) Uani 1 1 d .
C1 C -0.0446(4) 0.8404(4) 0.13711(16) 0.0592(9) Uani 1 1 d .
H1A H -0.0720 0.7622 0.1637 0.071 Uiso 1 1 calc R
C2 C -0.0874(4) 0.7923(4) 0.07712(15) 0.0529(8) Uani 1 1 d .
C3 C -0.1489(4) 1.0341(4) 0.05244(17) 0.0545(9) Uani 1 1 d .
C4 C -0.1892(5) 1.1283(6) 0.0090(2) 0.0767(12) Uani 1 1 d .
H4A H -0.1676 1.1062 -0.0286 0.092 Uiso 1 1 calc R
C5 C -0.2629(7) 1.2565(7) 0.0234(3) 0.0992(17) Uani 1 1 d .
H5A H -0.2896 1.3228 -0.0048 0.119 Uiso 1 1 calc R
C6 C -0.2967(7) 1.2866(6) 0.0787(3) 0.0965(17) Uani 1 1 d .
H6A H -0.3495 1.3712 0.0875 0.116 Uiso 1 1 calc R
C7 C -0.2541(5) 1.1947(5) 0.1208(2) 0.0743(12) Uani 1 1 d .
H7A H -0.2758 1.2181 0.1582 0.089 Uiso 1 1 calc R
C8 C -0.1774(4) 1.0639(4) 0.10841(17) 0.0562(9) Uani 1 1 d .
C9 C 0.1202(4) 0.8695(5) 0.14261(16) 0.0586(9) Uani 1 1 d .
C10 C 0.2109(6) 0.7895(5) 0.17891(18) 0.0731(12) Uani 1 1 d .
C11 C 0.3607(6) 0.8175(7) 0.1834(2) 0.0906(16) Uani 1 1 d .
H11A H 0.4181 0.7609 0.2077 0.109 Uiso 1 1 calc R
C12 C 0.4242(6) 0.9265(7) 0.1527(2) 0.0871(15) Uani 1 1 d .
H12A H 0.5247 0.9449 0.1553 0.105 Uiso 1 1 calc R
C13 C 0.3380(5) 1.0069(6) 0.1186(2) 0.0778(12) Uani 1 1 d .
H13A H 0.3796 1.0838 0.0981 0.093 Uiso 1 1 calc R
C14 C 0.1912(5) 0.9794(5) 0.11299(19) 0.0687(11) Uani 1 1 d .
H14A H 0.1366 1.0372 0.0882 0.082 Uiso 1 1 calc R
C15 C 0.0114(5) 0.6673(5) 0.05582(17) 0.0608(10) Uani 1 1 d .
C16 C 0.0881(7) 0.4236(6) 0.0793(3) 0.0968(17) Uani 1 1 d .
H16A H 0.0456 0.3424 0.1004 0.116 Uiso 1 1 calc R
H16B H 0.0786 0.4019 0.0392 0.116 Uiso 1 1 calc R
C17 C 0.2418(8) 0.4370(8) 0.0936(4) 0.129(3) Uani 1 1 d .
H17A H 0.2918 0.3471 0.0843 0.193 Uiso 1 1 calc R
H17B H 0.2516 0.4561 0.1334 0.193 Uiso 1 1 calc R
H17C H 0.2843 0.5167 0.0725 0.193 Uiso 1 1 calc R
C18 C -0.2453(5) 0.7306(5) 0.0767(2) 0.0691(11) Uani 1 1 d .
C19 C -0.4505(9) 0.6742(11) 0.0230(5) 0.163(4) Uani 1 1 d D
H19A H -0.4519 0.5676 0.0209 0.196 Uiso 1 1 calc R
H19B H -0.5024 0.7035 0.0571 0.196 Uiso 1 1 calc R
C20 C -0.5149(10) 0.7265(18) -0.0195(6) 0.335(14) Uani 1 1 d D
H20A H -0.6144 0.6912 -0.0206 0.503 Uiso 1 1 calc R
H20B H -0.4644 0.6964 -0.0534 0.503 Uiso 1 1 calc R
H20C H -0.5152 0.8320 -0.0172 0.503 Uiso 1 1 calc R
N1 N -0.1308(4) 0.9726(4) 0.15054(14) 0.0678(9) Uani 1 1 d .
H1B H -0.1519 0.9925 0.1852 0.081 Uiso 1 1 calc R
O1 O -0.0728(3) 0.9078(3) 0.03689(11) 0.0571(6) Uani 1 1 d .
O2 O 0.0076(4) 0.5583(3) 0.09233(13) 0.0729(8) Uani 1 1 d .
O3 O 0.0783(4) 0.6698(3) 0.01234(13) 0.0793(9) Uani 1 1 d .
O4 O -0.3097(4) 0.6912(4) 0.1176(2) 0.1007(12) Uani 1 1 d .
O5 O -0.2965(4) 0.7260(6) 0.02597(18) 0.1122(14) Uani 1 1 d .

loop_
_atom_site_aniso_label
_atom_site_aniso_U_11
_atom_site_aniso_U_22
_atom_site_aniso_U_33
_atom_site_aniso_U_23
_atom_site_aniso_U_13
_atom_site_aniso_U_12
Cl1 0.1438(13) 0.1236(12) 0.0699(8) 0.0419(8) -0.0180(8) 0.0045(10)
C1 0.072(2) 0.065(2) 0.0410(19) 0.0035(16) 0.0094(17) 0.0103(18)
C2 0.060(2) 0.056(2) 0.0427(18) -0.0003(15) 0.0048(15) 0.0014(16)
C3 0.052(2) 0.056(2) 0.055(2) 0.0017(16) -0.0040(16) 0.0011(16)
C4 0.080(3) 0.081(3) 0.069(3) 0.016(2) -0.011(2) 0.008(2)
C5 0.108(4) 0.090(4) 0.099(5) 0.024(3) -0.009(3) 0.030(3)
C6 0.095(4) 0.070(3) 0.124(5) 0.002(3) -0.006(3) 0.025(3)
C7 0.072(3) 0.069(3) 0.082(3) -0.009(2) 0.006(2) 0.018(2)
C8 0.052(2) 0.058(2) 0.059(2) -0.0006(17) 0.0004(17) 0.0024(16)
C9 0.067(2) 0.073(2) 0.0357(17) -0.0123(17) 0.0014(16) 0.0116(19)
C10 0.093(3) 0.086(3) 0.041(2) -0.0018(19) -0.010(2) 0.010(2)
C11 0.092(4) 0.111(4) 0.068(3) -0.002(3) -0.030(3) 0.025(3)
C12 0.078(3) 0.118(4) 0.065(3) -0.008(3) -0.013(2) 0.003(3)
C13 0.067(3) 0.095(3) 0.071(3) -0.003(2) -0.007(2) -0.004(2)
C14 0.074(3) 0.079(3) 0.054(2) 0.007(2) -0.004(2) 0.007(2)
C15 0.064(2) 0.069(2) 0.050(2) -0.0099(18) 0.0005(18) 0.0004(19)
C16 0.121(5) 0.071(3) 0.099(4) -0.008(3) 0.018(3) 0.021(3)
C17 0.114(5) 0.109(5) 0.163(8) -0.016(5) 0.000(5) 0.030(4)
C18 0.059(2) 0.067(3) 0.081(3) -0.004(2) 0.006(2) -0.002(2)
C19 0.097(5) 0.207(9) 0.186(10) 0.042(7) -0.051(6) -0.051(5)
C20 0.084(5) 0.67(4) 0.256(18) 0.26(2) -0.059(7) -0.078(11)
N1 0.081(2) 0.077(2) 0.0455(18) -0.0027(15) 0.0122(16) 0.0229(19)
O1 0.0663(15) 0.0619(15) 0.0432(13) 0.0031(11) 0.0042(11) 0.0032(12)
O2 0.088(2) 0.0601(17) 0.0703(19) 0.0024(14) 0.0130(15) 0.0181(15)
O3 0.098(2) 0.084(2) 0.0557(18) -0.0094(14) 0.0201(16) 0.0108(17)
O4 0.078(2) 0.115(3) 0.109(3) 0.020(2) 0.028(2) -0.0125(19)
O5 0.087(2) 0.155(4) 0.094(3) 0.017(3) -0.024(2) -0.047(2)

loop_
_atom_type_symbol
_atom_type_description
_atom_type_scat_dispersion_real
_atom_type_scat_dispersion_imag
_atom_type_scat_source
C C 0.0033 0.0016 'International Tables Vol C Tables 4.2.6.8 and 6.1.1.4'
H H 0.0000 0.0000 'International Tables Vol C Tables 4.2.6.8 and 6.1.1.4'
N N 0.0061 0.0033 'International Tables Vol C Tables 4.2.6.8 and 6.1.1.4'
O O 0.0106 0.0060 'International Tables Vol C Tables 4.2.6.8 and 6.1.1.4'
Cl Cl 0.1484 0.1585 'International Tables Vol C Tables 4.2.6.8 and 6.1.1.4'

loop_
_geom_angle_atom_site_label_1
_geom_angle_atom_site_label_2
_geom_angle_atom_site_label_3
_geom_angle
N1 C1 C9 111.3(3)
N1 C1 C2 107.3(3)
C9 C1 C2 112.2(3)
N1 C1 H1A 108.7
C9 C1 H1A 108.7
C2 C1 H1A 108.7
O1 C2 C1 112.5(3)
O1 C2 C15 105.9(3)
C1 C2 C15 111.4(3)
O1 C2 C18 110.6(3)
C1 C2 C18 110.3(3)
C15 C2 C18 105.9(3)
C8 C3 C4 122.7(4)
C8 C3 O1 120.7(3)
C4 C3 O1 116.6(4)
C3 C4 C5 117.8(5)
C3 C4 H4A 121.1
C5 C4 H4A 121.1
C6 C5 C4 120.7(5)
C6 C5 H5A 119.7
C4 C5 H5A 119.7
C7 C6 C5 120.8(5)
C7 C6 H6A 119.6
C5 C6 H6A 119.6
C6 C7 C8 120.7(5)
C6 C7 H7A 119.7
C8 C7 H7A 119.7
N1 C8 C3 121.5(3)
N1 C8 C7 121.1(4)
C3 C8 C7 117.3(4)
C14 C9 C10 114.4(4)
C14 C9 C1 122.8(4)
C10 C9 C1 122.9(4)
C11 C10 C9 122.1(5)
C11 C10 Cl1 117.7(4)
C9 C10 Cl1 120.2(4)
C12 C11 C10 120.7(4)
C12 C11 H11A 119.7
C10 C11 H11A 119.7
C13 C12 C11 118.1(5)
C13 C12 H12A 121.0
C11 C12 H12A 121.0
C12 C13 C14 122.0(5)
C12 C13 H13A 119.0
C14 C13 H13A 119.0
C13 C14 C9 122.8(4)
C13 C14 H14A 118.6
C9 C14 H14A 118.6
O3 C15 O2 126.3(4)
O3 C15 C2 124.5(4)
O2 C15 C2 109.2(3)
C17 C16 O2 111.5(5)
C17 C16 H16A 109.3
O2 C16 H16A 109.3
C17 C16 H16B 109.3
O2 C16 H16B 109.3
H16A C16 H16B 108.0
C16 C17 H17A 109.5
C16 C17 H17B 109.5
H17A C17 H17B 109.5
C16 C17 H17C 109.5
H17A C17 H17C 109.5
H17B C17 H17C 109.5
O4 C18 O5 124.8(5)
O4 C18 C2 124.4(5)
O5 C18 C2 110.8(4)
C20 C19 O5 111.0(8)
C20 C19 H19A 109.4
O5 C19 H19A 109.4
C20 C19 H19B 109.4
O5 C19 H19B 109.4
H19A C19 H19B 108.0
C19 C20 H20A 109.5
C19 C20 H20B 109.5
H20A C20 H20B 109.5
C19 C20 H20C 109.5
H20A C20 H20C 109.5
H20B C20 H20C 109.5
C8 N1 C1 120.4(3)
C8 N1 H1B 119.8
C1 N1 H1B 119.8
C3 O1 C2 112.8(3)
C15 O2 C16 118.8(4)
C18 O5 C19 113.4(5)

loop_
_geom_bond_atom_site_label_1
_geom_bond_atom_site_label_2
_geom_bond_distance
Cl1 C10 1.745(5)
C1 N1 1.468(5)
C1 C9 1.526(6)
C1 C2 1.531(5)
C1 H1A 0.9800
C2 O1 1.421(4)
C2 C15 1.533(5)
C2 C18 1.540(6)
C3 C8 1.373(6)
C3 C4 1.384(6)
C3 O1 1.389(5)
C4 C5 1.386(8)
C4 H4A 0.9300
C5 C6 1.367(9)
C5 H5A 0.9300
C6 C7 1.354(8)
C6 H6A 0.9300
C7 C8 1.408(6)
C7 H7A 0.9300
C8 N1 1.362(5)
C9 C14 1.379(6)
C9 C10 1.393(6)
C10 C11 1.389(8)
C11 C12 1.355(8)
C11 H11A 0.9300
C12 C13 1.340(8)
C12 H12A 0.9300
C13 C14 1.364(6)
C13 H13A 0.9300
C14 H14A 0.9300
C15 O3 1.193(5)
C15 O2 1.312(5)
C16 C17 1.441(10)
C16 O2 1.459(6)
C16 H16A 0.9700
C16 H16B 0.9700
C17 H17A 0.9600
C17 H17B 0.9600
C17 H17C 0.9600
C18 O4 1.184(6)
C18 O5 1.284(6)
C19 C20 1.255(12)
C19 O5 1.478(8)
C19 H19A 0.9700
C19 H19B 0.9700
C20 H20A 0.9600
C20 H20B 0.9600
C20 H20C 0.9600
N1 H1B 0.8600

loop_
_geom_torsion_atom_site_label_1
_geom_torsion_atom_site_label_2
_geom_torsion_atom_site_label_3
_geom_torsion_atom_site_label_4
_geom_torsion
N1 C1 C2 O1 53.6(4)
C9 C1 C2 O1 -68.9(4)
N1 C1 C2 C15 172.3(3)
C9 C1 C2 C15 49.8(4)
N1 C1 C2 C18 -70.4(4)
C9 C1 C2 C18 167.1(3)
C8 C3 C4 C5 -0.8(7)
O1 C3 C4 C5 -178.8(4)
C3 C4 C5 C6 -1.3(8)
C4 C5 C6 C7 2.5(10)
C5 C6 C7 C8 -1.7(9)
C4 C3 C8 N1 -177.0(4)
O1 C3 C8 N1 0.9(6)
C4 C3 C8 C7 1.6(6)
O1 C3 C8 C7 179.5(3)
C6 C7 C8 N1 178.3(5)
C6 C7 C8 C3 -0.4(6)
N1 C1 C9 C14 -56.7(5)
C2 C1 C9 C14 63.5(5)
N1 C1 C9 C10 121.8(4)
C2 C1 C9 C10 -118.0(4)
C14 C9 C10 C11 -1.4(6)
C1 C9 C10 C11 -180.0(4)
C14 C9 C10 Cl1 176.7(3)
C1 C9 C10 Cl1 -1.9(5)
C9 C10 C11 C12 0.9(8)
Cl1 C10 C11 C12 -177.2(4)
C10 C11 C12 C13 0.7(8)
C11 C12 C13 C14 -1.8(8)
C12 C13 C14 C9 1.3(8)
C10 C9 C14 C13 0.3(6)
C1 C9 C14 C13 178.9(4)
O1 C2 C15 O3 -3.5(5)
C1 C2 C15 O3 -126.2(4)
C18 C2 C15 O3 113.9(5)
O1 C2 C15 O2 177.6(3)
C1 C2 C15 O2 55.0(4)
C18 C2 C15 O2 -65.0(4)
O1 C2 C18 O4 -142.9(4)
C1 C2 C18 O4 -17.8(6)
C15 C2 C18 O4 102.9(5)
O1 C2 C18 O5 38.0(5)
C1 C2 C18 O5 163.1(4)
C15 C2 C18 O5 -76.2(4)
C3 C8 N1 C1 1.6(6)
C7 C8 N1 C1 -177.0(4)
C9 C1 N1 C8 95.6(4)
C2 C1 N1 C8 -27.5(5)
C8 C3 O1 C2 26.0(5)
C4 C3 O1 C2 -155.9(3)
C1 C2 O1 C3 -53.9(4)
C15 C2 O1 C3 -175.9(3)
C18 C2 O1 C3 69.9(4)
O3 C15 O2 C16 -1.9(7)
C2 C15 O2 C16 176.9(4)
C17 C16 O2 C15 82.1(7)
O4 C18 O5 C19 3.6(8)
C2 C18 O5 C19 -177.3(6)
C20 C19 O5 C18 152.3(13)
